data_4305323
loop_
_publ_author_name
'Haiying Bie'
'Arthur Mar'

_publ_contact_author_address
; Department of Chemistry
  University of Alberta
  Edmonton, AB
  Canada  T6G 2G2
;
_publ_contact_author_email arthur.mar@ualberta.ca
_publ_contact_author_fax '(780) 492-8231'
_publ_contact_author_name 'Dr. Arthur Mar'
_publ_contact_author_phone '(780) 492-5592'
_publ_section_title
;
Ternary Rare-Earth Titanium Antimonides RE2Ti11-xSb14+x (RE=
Sm, Gd, Tb, Yb)
;
_journal_name_full 'Inorganic Chemistry'
_journal_page_first 6763
_journal_page_last 6770
_journal_paper_doi 10.1021/ic800317c
_journal_volume 47
_journal_year 2008
_chemical_formula_structural 'Yb2 Ti10.57 Sb14.43'
_chemical_formula_sum 'Sb14.43 Ti10.57 Yb2'
_chemical_formula_weight 2608.87
_chemical_name_common 'ytterbium titanium antimonide (2/11/14)'
_chemical_name_systematic 'ytterbium titanium antimonide (2/11/14)'
_space_group_IT_number 62
_symmetry_cell_setting orthorhombic
_symmetry_space_group_name_Hall '-P 2ac 2n'
_symmetry_space_group_name_H-M 'P n m a'
_atom_sites_solution_primary direct
_atom_sites_solution_secondary difmap
_audit_creation_method SHELXL-97
_cell_angle_alpha 90.00
_cell_angle_beta 90.00
_cell_angle_gamma 90.00
_cell_formula_units_Z 2
_cell_length_a 15.9529(9)
_cell_length_b 5.7135(3)
_cell_length_c 12.9442(7)
_cell_measurement_reflns_used 7251
_cell_measurement_temperature 295(2)
_cell_measurement_theta_max 33.11
_cell_measurement_theta_min 2.55
_cell_volume 1179.82(11)
_computing_cell_refinement 'Bruker SAINT 7.06 (Bruker, 2004)'
_computing_data_collection 'Bruker SMART 5.054 (Bruker, 1999)'
_computing_data_reduction 'Bruker SAINT 7.06'
_computing_molecular_graphics 'ATOMS 5.1 (Dowty, 1999)'
_computing_publication_material 'Bruker SHELXTL 6.12'
_computing_structure_refinement 'Bruker SHELXTL 6.12'
_computing_structure_solution 'Bruker SHELXTL 6.12'
_diffrn_ambient_temperature 295(2)
_diffrn_measured_fraction_theta_full 0.989
_diffrn_measured_fraction_theta_max 0.989
_diffrn_measurement_device_type 'Bruker Platform/SMART 1000 CCD'
_diffrn_measurement_method '\w scans'
_diffrn_radiation_monochromator graphite
_diffrn_radiation_source 'fine-focus sealed tube'
_diffrn_radiation_type MoK\a
_diffrn_radiation_wavelength 0.71073
_diffrn_reflns_av_R_equivalents 0.0360
_diffrn_reflns_av_sigmaI/netI 0.0218
_diffrn_reflns_limit_h_max 24
_diffrn_reflns_limit_h_min -23
_diffrn_reflns_limit_k_max 8
_diffrn_reflns_limit_k_min -8
_diffrn_reflns_limit_l_max 19
_diffrn_reflns_limit_l_min -19
_diffrn_reflns_number 15686
_diffrn_reflns_theta_full 33.12
_diffrn_reflns_theta_max 33.12
_diffrn_reflns_theta_min 2.03
_diffrn_standards_number 0
_exptl_absorpt_coefficient_mu 27.354
_exptl_absorpt_correction_T_max 0.2480
_exptl_absorpt_correction_T_min 0.0430
_exptl_absorpt_correction_type numerical
_exptl_absorpt_process_details 'Bruker SHELXTL 6.12 (Sheldrick, 2001)'
_exptl_crystal_colour black
_exptl_crystal_density_diffrn 7.344
_exptl_crystal_density_method 'not measured'
_exptl_crystal_description prism
_exptl_crystal_F_000 2217
_exptl_crystal_size_max 0.19
_exptl_crystal_size_mid 0.12
_exptl_crystal_size_min 0.06
_refine_diff_density_max 1.502
_refine_diff_density_min -2.022
_refine_diff_density_rms 0.420
_refine_ls_extinction_coef 0.00017(3)
_refine_ls_extinction_expression Fc^*^=kFc[1+0.001xFc^2^\l^3^/sin(2\q)]^-1/4^
_refine_ls_extinction_method SHELXL
_refine_ls_goodness_of_fit_ref 1.151
_refine_ls_matrix_type full
_refine_ls_number_parameters 93
_refine_ls_number_reflns 2410
_refine_ls_number_restraints 0
_refine_ls_restrained_S_all 1.151
_refine_ls_R_factor_all 0.0287
_refine_ls_R_factor_gt 0.0235
_refine_ls_shift/su_max 0.001
_refine_ls_shift/su_mean 0.000
_refine_ls_structure_factor_coef Fsqd
_refine_ls_weighting_details 'calc w=1/[\s^2^(Fo^2^)+(0.0206P)^2^+3.5041P] where P=(Fo^2^+2Fc^2^)/3'
_refine_ls_weighting_scheme calc
_refine_ls_wR_factor_gt 0.0488
_refine_ls_wR_factor_ref 0.0499
_reflns_number_gt 2179
_reflns_number_total 2410
_reflns_threshold_expression I>2\s(I)
_cod_data_source_file ic800317c-file002_1.cif
_cod_data_source_block Yb2Ti11Sb14
_cod_database_code 4305323

loop_
_symmetry_equiv_pos_as_xyz
'x, y, z'
'-x+1/2, -y, z+1/2'
'-x, y+1/2, -z'
'x+1/2, -y+1/2, -z+1/2'
'-x, -y, -z'
'x-1/2, y, -z-1/2'
'x, -y-1/2, z'
'-x-1/2, y-1/2, z-1/2'

loop_
_atom_site_label
_atom_site_type_symbol
_atom_site_fract_x
_atom_site_fract_y
_atom_site_fract_z
_atom_site_U_iso_or_equiv
_atom_site_adp_type
_atom_site_occupancy
_atom_site_symmetry_multiplicity
_atom_site_calc_flag
_atom_site_refinement_flags
_atom_site_disorder_assembly
_atom_site_disorder_group
Yb Yb 0.363350(16) 0.2500 0.051816(19) 0.01394(6) Uani 1 2 d S . .
Ti1 Ti 0.37231(6) 0.2500 0.70578(8) 0.01325(18) Uani 1 2 d S . .
M2A Ti 0.08972(5) 0.2500 0.74980(6) 0.0134(2) Uani 0.789(3) 2 d SP . .
M2B Sb 0.08972(5) 0.2500 0.74980(6) 0.0134(2) Uani 0.211(3) 2 d SP . .
Ti3 Ti 0.35173(4) 0.00616(11) 0.48552(5) 0.01075(12) Uani 1 1 d . . .
Ti4 Ti 0.18798(6) 0.2500 0.37090(8) 0.01206(18) Uani 1 2 d S . .
Ti5 Ti 0.01623(12) 0.2500 0.15459(15) 0.0120(3) Uani 0.50 2 d SP . .
Sb1 Sb 0.24986(2) 0.2500 0.85241(3) 0.01184(8) Uani 1 2 d S . .
Sb2 Sb 0.49750(2) 0.2500 0.56298(3) 0.01165(8) Uani 1 2 d S . .
Sb3 Sb 0.21327(2) 0.2500 0.58382(3) 0.01340(8) Uani 1 2 d S . .
Sb4 Sb 0.032787(17) 0.00065(4) 0.36719(2) 0.01383(6) Uani 1 1 d . . .
Sb5 Sb 0.34969(11) 0.2500 0.2898(2) 0.0117(3) Uani 0.50 2 d SP . .
Sb6 Sb 0.37088(11) 0.2500 0.3003(2) 0.0133(3) Uani 0.50 2 d SP . .
Sb7 Sb 0.16000(8) 0.2500 0.16338(10) 0.0139(2) Uani 0.50 2 d SP . .
Sb8 Sb 0.18945(7) 0.2500 0.16108(10) 0.0108(2) Uani 0.50 2 d SP . .

loop_
_atom_site_aniso_label
_atom_site_aniso_U_11
_atom_site_aniso_U_22
_atom_site_aniso_U_33
_atom_site_aniso_U_23
_atom_site_aniso_U_13
_atom_site_aniso_U_12
Yb 0.01674(11) 0.01234(11) 0.01275(11) 0.000 0.00010(8) 0.000
Ti1 0.0143(4) 0.0151(4) 0.0104(4) 0.000 0.0026(3) 0.000
M2A 0.0179(4) 0.0111(3) 0.0112(4) 0.000 -0.0027(2) 0.000
M2B 0.0179(4) 0.0111(3) 0.0112(4) 0.000 -0.0027(2) 0.000
Ti3 0.0131(3) 0.0097(3) 0.0094(3) 0.0004(2) -0.0007(2) -0.0004(2)
Ti4 0.0136(4) 0.0128(4) 0.0098(4) 0.000 0.0004(3) 0.000
Ti5 0.0104(8) 0.0159(9) 0.0097(8) 0.000 0.0000(6) 0.000
Sb1 0.01410(16) 0.01072(15) 0.01071(15) 0.000 0.00309(12) 0.000
Sb2 0.01147(15) 0.01353(16) 0.00995(15) 0.000 0.00001(11) 0.000
Sb3 0.01857(17) 0.01102(15) 0.01062(15) 0.000 -0.00024(12) 0.000
Sb4 0.01464(12) 0.00911(11) 0.01775(13) -0.00098(9) -0.00064(9) 0.00027(9)
Sb5 0.0121(8) 0.0145(4) 0.0085(6) 0.000 0.0000(5) 0.000
Sb6 0.0196(9) 0.0118(4) 0.0086(6) 0.000 0.0017(6) 0.000
Sb7 0.0233(6) 0.0109(4) 0.0077(4) 0.000 -0.0004(5) 0.000
Sb8 0.0122(5) 0.0119(4) 0.0083(4) 0.000 0.0005(4) 0.000

loop_
_atom_type_symbol
_atom_type_description
_atom_type_scat_dispersion_real
_atom_type_scat_dispersion_imag
_atom_type_scat_source
Ti Ti 0.2776 0.4457 'International Tables Vol C Tables 4.2.6.8 and 6.1.1.4'
Sb Sb -0.5866 1.5461 'International Tables Vol C Tables 4.2.6.8 and 6.1.1.4'
Yb Yb -0.3850 5.5486 'International Tables Vol C Tables 4.2.6.8 and 6.1.1.4'

loop_
_geom_angle_atom_site_label_1
_geom_angle_atom_site_label_2
_geom_angle_atom_site_label_3
_geom_angle
_geom_angle_site_symmetry_1
_geom_angle_site_symmetry_3
_geom_angle_publ_flag
Sb5 Yb Sb8 58.94(4) . . ?
Sb5 Yb Sb3 80.833(15) . 2_554 ?
Sb8 Yb Sb3 65.958(8) . 2_554 ?
Sb5 Yb Sb3 80.833(15) . 2_564 ?
Sb8 Yb Sb3 65.958(8) . 2_564 ?
Sb3 Yb Sb3 131.374(16) 2_554 2_564 ?
Sb5 Yb Sb1 140.91(3) . 1_554 ?
Sb8 Yb Sb1 81.97(3) . 1_554 ?
Sb3 Yb Sb1 83.353(9) 2_554 1_554 ?
Sb3 Yb Sb1 83.353(9) 2_564 1_554 ?
Sb5 Yb Sb6 6.18(6) . . ?
Sb8 Yb Sb6 65.13(4) . . ?
Sb3 Yb Sb6 83.252(16) 2_554 . ?
Sb3 Yb Sb6 83.252(16) 2_564 . ?
Sb1 Yb Sb6 147.09(4) 1_554 . ?
Sb5 Yb Sb4 74.65(3) . 4 ?
Sb8 Yb Sb4 126.73(2) . 4 ?
Sb3 Yb Sb4 133.261(11) 2_554 4 ?
Sb3 Yb Sb4 83.194(9) 2_564 4 ?
Sb1 Yb Sb4 138.262(10) 1_554 4 ?
Sb6 Yb Sb4 69.17(3) . 4 ?
Sb5 Yb Sb4 74.65(3) . 6_656 ?
Sb8 Yb Sb4 126.73(2) . 6_656 ?
Sb3 Yb Sb4 83.194(9) 2_554 6_656 ?
Sb3 Yb Sb4 133.261(11) 2_564 6_656 ?
Sb1 Yb Sb4 138.262(10) 1_554 6_656 ?
Sb6 Yb Sb4 69.17(3) . 6_656 ?
Sb4 Yb Sb4 52.339(10) 4 6_656 ?
Sb5 Yb Sb4 140.49(2) . 2_554 ?
Sb8 Yb Sb4 142.208(19) . 2_554 ?
Sb3 Yb Sb4 83.923(9) 2_554 2_554 ?
Sb3 Yb Sb4 134.375(10) 2_564 2_554 ?
Sb1 Yb Sb4 71.938(10) 1_554 2_554 ?
Sb6 Yb Sb4 135.86(3) . 2_554 ?
Sb4 Yb Sb4 90.366(9) 4 2_554 ?
Sb4 Yb Sb4 67.462(10) 6_656 2_554 ?
Sb5 Yb Sb4 140.49(2) . 8_665 ?
Sb8 Yb Sb4 142.208(19) . 8_665 ?
Sb3 Yb Sb4 134.375(10) 2_554 8_665 ?
Sb3 Yb Sb4 83.923(9) 2_564 8_665 ?
Sb1 Yb Sb4 71.938(10) 1_554 8_665 ?
Sb6 Yb Sb4 135.86(3) . 8_665 ?
Sb4 Yb Sb4 67.462(10) 4 8_665 ?
Sb4 Yb Sb4 90.366(9) 6_656 8_665 ?
Sb4 Yb Sb4 52.436(10) 2_554 8_665 ?
Sb5 Yb Sb7 61.96(4) . . ?
Sb8 Yb Sb7 3.02(4) . . ?
Sb3 Yb Sb7 65.797(8) 2_554 . ?
Sb3 Yb Sb7 65.797(8) 2_564 . ?
Sb1 Yb Sb7 78.95(2) 1_554 . ?
Sb6 Yb Sb7 68.14(4) . . ?
Sb4 Yb Sb7 129.23(2) 4 . ?
Sb4 Yb Sb7 129.23(2) 6_656 . ?
Sb4 Yb Sb7 140.068(18) 2_554 . ?
Sb4 Yb Sb7 140.068(18) 8_665 . ?
Sb2 Ti1 Sb1 178.61(5) . . ?
Sb2 Ti1 Sb4 95.99(3) . 8_666 ?
Sb1 Ti1 Sb4 82.80(3) . 8_666 ?
Sb2 Ti1 Sb4 95.99(3) . 2 ?
Sb1 Ti1 Sb4 82.80(3) . 2 ?
Sb4 Ti1 Sb4 58.06(2) 8_666 2 ?
Sb2 Ti1 Sb7 90.11(3) . 2 ?
Sb1 Ti1 Sb7 90.25(3) . 2 ?
Sb4 Ti1 Sb7 133.65(4) 8_666 2 ?
Sb4 Ti1 Sb7 75.63(3) 2 2 ?
Sb2 Ti1 Sb7 90.11(3) . 2_565 ?
Sb1 Ti1 Sb7 90.25(3) . 2_565 ?
Sb4 Ti1 Sb7 75.63(3) 8_666 2_565 ?
Sb4 Ti1 Sb7 133.65(4) 2 2_565 ?
Sb7 Ti1 Sb7 150.47(6) 2 2_565 ?
Sb2 Ti1 Sb3 105.32(3) . . ?
Sb1 Ti1 Sb3 76.07(3) . . ?
Sb4 Ti1 Sb3 144.06(2) 8_666 . ?
Sb4 Ti1 Sb3 144.06(2) 2 . ?
Sb7 Ti1 Sb3 75.74(3) 2 . ?
Sb7 Ti1 Sb3 75.74(3) 2_565 . ?
Sb2 Ti1 Sb8 96.16(3) . 2 ?
Sb1 Ti1 Sb8 84.34(3) . 2 ?
Sb4 Ti1 Sb8 138.42(4) 8_666 2 ?
Sb4 Ti1 Sb8 81.19(2) 2 2 ?
Sb7 Ti1 Sb8 8.65(2) 2 2 ?
Sb7 Ti1 Sb8 143.81(5) 2_565 2 ?
Sb3 Ti1 Sb8 68.21(3) . 2 ?
Sb2 Ti1 Sb8 96.16(3) . 2_565 ?
Sb1 Ti1 Sb8 84.34(3) . 2_565 ?
Sb4 Ti1 Sb8 81.19(2) 8_666 2_565 ?
Sb4 Ti1 Sb8 138.42(4) 2 2_565 ?
Sb7 Ti1 Sb8 143.81(5) 2 2_565 ?
Sb7 Ti1 Sb8 8.65(2) 2_565 2_565 ?
Sb3 Ti1 Sb8 68.21(3) . 2_565 ?
Sb8 Ti1 Sb8 136.40(5) 2 2_565 ?
Sb2 M2A Sb4 95.63(2) 6_557 5_556 ?
Sb2 M2A Sb4 95.63(2) 6_557 3_556 ?
Sb4 M2A Sb4 60.160(18) 5_556 3_556 ?
Sb2 M2A Sb1 93.79(2) 6_557 . ?
Sb4 M2A Sb1 148.362(13) 5_556 . ?
Sb4 M2A Sb1 148.362(13) 3_556 . ?
Sb2 M2A Sb3 168.73(3) 6_557 . ?
Sb4 M2A Sb3 94.12(2) 5_556 . ?
Sb4 M2A Sb3 94.12(2) 3_556 . ?
Sb1 M2A Sb3 74.94(2) . . ?
Sb2 M2A Sb6 85.55(4) 6_557 2_565 ?
Sb4 M2A Sb6 137.45(5) 5_556 2_565 ?
Sb4 M2A Sb6 77.37(5) 3_556 2_565 ?
Sb1 M2A Sb6 73.34(5) . 2_565 ?
Sb3 M2A Sb6 91.08(4) . 2_565 ?
Sb2 M2A Sb6 85.55(4) 6_557 2 ?
Sb4 M2A Sb6 77.37(5) 5_556 2 ?
Sb4 M2A Sb6 137.45(5) 3_556 2 ?
Sb1 M2A Sb6 73.34(5) . 2 ?
Sb3 M2A Sb6 91.08(4) . 2 ?
Sb6 M2A Sb6 144.78(10) 2_565 2 ?
Sb2 M2A Sb5 91.11(4) 6_557 2_565 ?
Sb4 M2A Sb5 140.68(5) 5_556 2_565 ?
Sb4 M2A Sb5 80.66(5) 3_556 2_565 ?
Sb1 M2A Sb5 69.01(5) . 2_565 ?
Sb3 M2A Sb5 84.90(4) . 2_565 ?
Sb6 M2A Sb5 6.79(4) 2_565 2_565 ?
Sb6 M2A Sb5 141.89(3) 2 2_565 ?
Sb2 M2A Sb5 91.11(4) 6_557 2 ?
Sb4 M2A Sb5 80.66(5) 5_556 2 ?
Sb4 M2A Sb5 140.68(5) 3_556 2 ?
Sb1 M2A Sb5 69.01(5) . 2 ?
Sb3 M2A Sb5 84.90(4) . 2 ?
Sb6 M2A Sb5 141.89(3) 2_565 2 ?
Sb6 M2A Sb5 6.79(4) 2 2 ?
Sb5 M2A Sb5 138.01(9) 2_565 2 ?
Sb7 Ti3 Sb1 101.54(3) 2 2_554 ?
Sb7 Ti3 Sb8 9.74(2) 2 2 ?
Sb1 Ti3 Sb8 95.26(3) 2_554 2 ?
Sb7 Ti3 Ti3 122.36(2) 2 7_565 ?
Sb1 Ti3 Ti3 121.746(14) 2_554 7_565 ?
Sb8 Ti3 Ti3 121.75(2) 2 7_565 ?
Sb7 Ti3 Sb6 176.72(5) 2 . ?
Sb1 Ti3 Sb6 78.12(3) 2_554 . ?
Sb8 Ti3 Sb6 172.18(5) 2 . ?
Ti3 Ti3 Sb6 60.04(3) 7_565 . ?
Sb7 Ti3 Sb2 88.21(3) 2 5_656 ?
Sb1 Ti3 Sb2 94.82(2) 2_554 5_656 ?
Sb8 Ti3 Sb2 96.19(3) 2 5_656 ?
Ti3 Ti3 Sb2 120.489(14) 7_565 5_656 ?
Sb6 Ti3 Sb2 88.57(4) . 5_656 ?
Sb7 Ti3 Sb2 91.20(3) 2 . ?
Sb1 Ti3 Sb2 159.60(3) 2_554 . ?
Sb8 Ti3 Sb2 99.22(3) 2 . ?
Ti3 Ti3 Sb2 61.183(14) 7_565 . ?
Sb6 Ti3 Sb2 88.25(3) . . ?
Sb2 Ti3 Sb2 69.466(17) 5_656 . ?
Sb7 Ti3 Sb5 174.16(4) 2 . ?
Sb1 Ti3 Sb5 72.79(3) 2_554 . ?
Sb8 Ti3 Sb5 165.16(5) 2 . ?
Ti3 Ti3 Sb5 61.20(3) 7_565 . ?
Sb6 Ti3 Sb5 7.06(6) . . ?
Sb2 Ti3 Sb5 93.62(5) 5_656 . ?
Sb2 Ti3 Sb5 94.63(3) . . ?
Sb7 Ti3 Sb3 80.55(3) 2 . ?
Sb1 Ti3 Sb3 94.62(2) 2_554 . ?
Sb8 Ti3 Sb3 73.44(2) 2 . ?
Ti3 Ti3 Sb3 61.342(14) 7_565 . ?
Sb6 Ti3 Sb3 102.72(4) . . ?
Sb2 Ti3 Sb3 166.57(3) 5_656 . ?
Sb2 Ti3 Sb3 103.22(2) . . ?
Sb5 Ti3 Sb3 98.29(4) . . ?
Sb7 Ti3 Ti3 57.64(2) 2 7 ?
Sb1 Ti3 Ti3 58.254(14) 2_554 7 ?
Sb8 Ti3 Ti3 58.25(2) 2 7 ?
Ti3 Ti3 Ti3 180.00(8) 7_565 7 ?
Sb6 Ti3 Ti3 119.96(3) . 7 ?
Sb2 Ti3 Ti3 59.511(14) 5_656 7 ?
Sb2 Ti3 Ti3 118.817(14) . 7 ?
Sb5 Ti3 Ti3 118.80(3) . 7 ?
Sb3 Ti3 Ti3 118.658(14) . 7 ?
Sb8 Ti4 Sb7 9.93(2) . . ?
Sb8 Ti4 Sb3 171.17(5) . . ?
Sb7 Ti4 Sb3 178.90(5) . . ?
Sb8 Ti4 Sb5 67.36(6) . . ?
Sb7 Ti4 Sb5 77.28(6) . . ?
Sb3 Ti4 Sb5 103.82(6) . . ?
Sb8 Ti4 Sb4 89.47(3) . . ?
Sb7 Ti4 Sb4 80.87(3) . . ?
Sb3 Ti4 Sb4 98.18(3) . . ?
Sb5 Ti4 Sb4 142.78(4) . . ?
Sb8 Ti4 Sb4 89.47(3) . 7_565 ?
Sb7 Ti4 Sb4 80.87(3) . 7_565 ?
Sb3 Ti4 Sb4 98.18(3) . 7_565 ?
Sb5 Ti4 Sb4 142.78(4) . 7_565 ?
Sb4 Ti4 Sb4 59.83(2) . 7_565 ?
Sb8 Ti4 Sb1 85.31(2) . 2_564 ?
Sb7 Ti4 Sb1 88.61(2) . 2_564 ?
Sb3 Ti4 Sb1 91.76(2) . 2_564 ?
Sb5 Ti4 Sb1 70.576(19) . 2_564 ?
Sb4 Ti4 Sb1 138.73(3) . 2_564 ?
Sb4 Ti4 Sb1 79.184(12) 7_565 2_564 ?
Sb8 Ti4 Sb1 85.31(2) . 2_554 ?
Sb7 Ti4 Sb1 88.61(2) . 2_554 ?
Sb3 Ti4 Sb1 91.76(2) . 2_554 ?
Sb5 Ti4 Sb1 70.576(19) . 2_554 ?
Sb4 Ti4 Sb1 79.184(12) . 2_554 ?
Sb4 Ti4 Sb1 138.73(3) 7_565 2_554 ?
Sb1 Ti4 Sb1 140.70(4) 2_564 2_554 ?
Sb8 Ti4 Sb6 72.11(6) . . ?
Sb7 Ti4 Sb6 82.04(6) . . ?
Sb3 Ti4 Sb6 99.06(5) . . ?
Sb5 Ti4 Sb6 4.75(9) . . ?
Sb4 Ti4 Sb6 145.28(3) . . ?
Sb4 Ti4 Sb6 145.28(3) 7_565 . ?
Sb1 Ti4 Sb6 70.393(19) 2_564 . ?
Sb1 Ti4 Sb6 70.393(19) 2_554 . ?
Sb7 Ti5 Sb6 163.02(12) . 6_556 ?
Sb7 Ti5 Sb5 161.99(11) . 6_556 ?
Sb6 Ti5 Sb5 1.03(13) 6_556 6_556 ?
Sb7 Ti5 Sb8 1.10(6) . . ?
Sb6 Ti5 Sb8 164.12(12) 6_556 . ?
Sb5 Ti5 Sb8 163.09(11) 6_556 . ?
Sb7 Ti5 Sb2 98.90(8) . 6_556 ?
Sb6 Ti5 Sb2 98.09(10) 6_556 6_556 ?
Sb5 Ti5 Sb2 99.11(9) 6_556 6_556 ?
Sb8 Ti5 Sb2 97.80(7) . 6_556 ?
Sb7 Ti5 Sb2 95.14(4) . 2_554 ?
Sb6 Ti5 Sb2 91.43(5) 6_556 2_554 ?
Sb5 Ti5 Sb2 91.83(5) 6_556 2_554 ?
Sb8 Ti5 Sb2 94.72(4) . 2_554 ?
Sb2 Ti5 Sb2 67.19(3) 6_556 2_554 ?
Sb7 Ti5 Sb2 95.14(4) . 2_564 ?
Sb6 Ti5 Sb2 91.43(5) 6_556 2_564 ?
Sb5 Ti5 Sb2 91.83(5) 6_556 2_564 ?
Sb8 Ti5 Sb2 94.72(4) . 2_564 ?
Sb2 Ti5 Sb2 67.19(3) 6_556 2_564 ?
Sb2 Ti5 Sb2 134.23(7) 2_554 2_564 ?
Sb7 Ti5 Sb4 82.61(6) . 7_565 ?
Sb6 Ti5 Sb4 82.31(8) 6_556 7_565 ?
Sb5 Ti5 Sb4 81.40(7) 6_556 7_565 ?
Sb8 Ti5 Sb4 83.58(5) . 7_565 ?
Sb2 Ti5 Sb4 152.732(18) 6_556 7_565 ?
Sb2 Ti5 Sb4 140.03(5) 2_554 7_565 ?
Sb2 Ti5 Sb4 85.546(19) 2_564 7_565 ?
Sb7 Ti5 Sb4 82.61(6) . . ?
Sb6 Ti5 Sb4 82.31(8) 6_556 . ?
Sb5 Ti5 Sb4 81.40(7) 6_556 . ?
Sb8 Ti5 Sb4 83.58(5) . . ?
Sb2 Ti5 Sb4 152.732(17) 6_556 . ?
Sb2 Ti5 Sb4 85.546(19) 2_554 . ?
Sb2 Ti5 Sb4 140.03(5) 2_564 . ?
Sb4 Ti5 Sb4 54.53(3) 7_565 . ?
Ti1 Sb1 Ti3 148.160(15) . 2 ?
Ti1 Sb1 Ti3 148.160(15) . 8_666 ?
Ti3 Sb1 Ti3 63.49(3) 2 8_666 ?
Ti1 Sb1 M2A 108.36(3) . . ?
Ti3 Sb1 M2A 76.63(2) 2 . ?
Ti3 Sb1 M2A 76.63(2) 8_666 . ?
Ti1 Sb1 Ti4 79.66(2) . 2_565 ?
Ti3 Sb1 Ti4 129.58(3) 2 2_565 ?
Ti3 Sb1 Ti4 69.27(2) 8_666 2_565 ?
M2A Sb1 Ti4 109.054(19) . 2_565 ?
Ti1 Sb1 Ti4 79.66(2) . 2 ?
Ti3 Sb1 Ti4 69.27(2) 2 2 ?
Ti3 Sb1 Ti4 129.58(3) 8_666 2 ?
M2A Sb1 Ti4 109.054(19) . 2 ?
Ti4 Sb1 Ti4 140.70(4) 2_565 2 ?
Ti1 Sb1 Yb 99.13(3) . 1_556 ?
Ti3 Sb1 Yb 80.065(17) 2 1_556 ?
Ti3 Sb1 Yb 80.065(17) 8_666 1_556 ?
M2A Sb1 Yb 152.52(2) . 1_556 ?
Ti4 Sb1 Yb 75.384(19) 2_565 1_556 ?
Ti4 Sb1 Yb 75.384(19) 2 1_556 ?
Ti1 Sb2 Ti5 138.84(5) . 6_656 ?
Ti1 Sb2 M2B 78.48(3) . 6_657 ?
Ti5 Sb2 M2B 142.68(4) 6_656 6_657 ?
Ti1 Sb2 M2A 78.48(3) . 6_657 ?
Ti5 Sb2 M2A 142.68(4) 6_656 6_657 ?
M2B Sb2 M2A 0.000(16) 6_657 6_657 ?
Ti1 Sb2 Ti3 139.44(2) . 3_656 ?
Ti5 Sb2 Ti3 72.28(4) 6_656 3_656 ?
M2B Sb2 Ti3 75.72(2) 6_657 3_656 ?
M2A Sb2 Ti3 75.72(2) 6_657 3_656 ?
Ti1 Sb2 Ti3 139.44(2) . 5_656 ?
Ti5 Sb2 Ti3 72.28(4) 6_656 5_656 ?
M2B Sb2 Ti3 75.72(2) 6_657 5_656 ?
M2A Sb2 Ti3 75.72(2) 6_657 5_656 ?
Ti3 Sb2 Ti3 60.98(3) 3_656 5_656 ?
Ti1 Sb2 Ti3 69.22(2) . . ?
Ti5 Sb2 Ti3 74.92(4) 6_656 . ?
M2B Sb2 Ti3 135.57(2) 6_657 . ?
M2A Sb2 Ti3 135.57(2) 6_657 . ?
Ti3 Sb2 Ti3 147.129(15) 3_656 . ?
Ti3 Sb2 Ti3 110.534(17) 5_656 . ?
Ti1 Sb2 Ti3 69.22(2) . 7_565 ?
Ti5 Sb2 Ti3 74.92(4) 6_656 7_565 ?
M2B Sb2 Ti3 135.57(2) 6_657 7_565 ?
M2A Sb2 Ti3 135.57(2) 6_657 7_565 ?
Ti3 Sb2 Ti3 110.535(17) 3_656 7_565 ?
Ti3 Sb2 Ti3 147.129(15) 5_656 7_565 ?
Ti3 Sb2 Ti3 57.63(3) . 7_565 ?
Ti1 Sb2 Ti5 71.84(4) . 2_565 ?
Ti5 Sb2 Ti5 112.81(3) 6_656 2_565 ?
M2B Sb2 Ti5 73.13(4) 6_657 2_565 ?
M2A Sb2 Ti5 73.13(4) 6_657 2_565 ?
Ti3 Sb2 Ti5 71.02(4) 3_656 2_565 ?
Ti3 Sb2 Ti5 127.56(4) 5_656 2_565 ?
Ti3 Sb2 Ti5 121.32(4) . 2_565 ?
Ti3 Sb2 Ti5 68.39(4) 7_565 2_565 ?
Ti1 Sb2 Ti5 71.84(4) . 2 ?
Ti5 Sb2 Ti5 112.81(3) 6_656 2 ?
M2B Sb2 Ti5 73.13(4) 6_657 2 ?
M2A Sb2 Ti5 73.13(4) 6_657 2 ?
Ti3 Sb2 Ti5 127.56(4) 3_656 2 ?
Ti3 Sb2 Ti5 71.02(4) 5_656 2 ?
Ti3 Sb2 Ti5 68.39(4) . 2 ?
Ti3 Sb2 Ti5 121.32(4) 7_565 2 ?
Ti5 Sb2 Ti5 134.23(7) 2_565 2 ?
Ti1 Sb2 Sb2 110.755(15) . 5_656 ?
Ti5 Sb2 Sb2 60.308(11) 6_656 5_656 ?
M2B Sb2 Sb2 114.270(13) 6_657 5_656 ?
M2A Sb2 Sb2 114.270(13) 6_657 5_656 ?
Ti3 Sb2 Sb2 108.21(2) 3_656 5_656 ?
Ti3 Sb2 Sb2 55.349(16) 5_656 5_656 ?
Ti3 Sb2 Sb2 55.185(16) . 5_656 ?
Ti3 Sb2 Sb2 105.43(2) 7_565 5_656 ?
Ti5 Sb2 Sb2 172.36(4) 2_565 5_656 ?
Ti5 Sb2 Sb2 52.50(3) 2 5_656 ?
Ti1 Sb2 Sb2 110.755(15) . 5_666 ?
Ti5 Sb2 Sb2 60.308(11) 6_656 5_666 ?
M2B Sb2 Sb2 114.270(13) 6_657 5_666 ?
M2A Sb2 Sb2 114.270(13) 6_657 5_666 ?
Ti3 Sb2 Sb2 55.349(16) 3_656 5_666 ?
Ti3 Sb2 Sb2 108.21(2) 5_656 5_666 ?
Ti3 Sb2 Sb2 105.43(2) . 5_666 ?
Ti3 Sb2 Sb2 55.185(16) 7_565 5_666 ?
Ti5 Sb2 Sb2 52.50(3) 2_565 5_666 ?
Ti5 Sb2 Sb2 172.36(4) 2 5_666 ?
Sb2 Sb2 Sb2 120.51(2) 5_656 5_666 ?
Ti4 Sb3 Ti3 71.14(2) . 7_565 ?
Ti4 Sb3 Ti3 71.14(2) . . ?
Ti3 Sb3 Ti3 57.32(3) 7_565 . ?
Ti4 Sb3 M2A 129.14(3) . . ?
Ti3 Sb3 M2A 146.800(17) 7_565 . ?
Ti3 Sb3 M2A 146.800(17) . . ?
Ti4 Sb3 Ti1 130.22(3) . . ?
Ti3 Sb3 Ti1 65.53(2) 7_565 . ?
Ti3 Sb3 Ti1 65.53(2) . . ?
M2A Sb3 Ti1 100.64(3) . . ?
Ti4 Sb3 Yb 79.208(12) . 2 ?
Ti3 Sb3 Yb 132.507(18) 7_565 2 ?
Ti3 Sb3 Yb 78.555(15) . 2 ?
M2A Sb3 Yb 80.431(11) . 2 ?
Ti1 Sb3 Yb 113.633(8) . 2 ?
Ti4 Sb3 Yb 79.208(11) . 2_565 ?
Ti3 Sb3 Yb 78.555(15) 7_565 2_565 ?
Ti3 Sb3 Yb 132.507(18) . 2_565 ?
M2A Sb3 Yb 80.431(10) . 2_565 ?
Ti1 Sb3 Yb 113.633(8) . 2_565 ?
Yb Sb3 Yb 131.374(16) 2 2_565 ?
Sb4 Sb4 Ti4 60.086(11) 7_565 . ?
Sb4 Sb4 M2B 120.080(9) 7_565 5_556 ?
Ti4 Sb4 M2B 148.39(3) . 5_556 ?
Sb4 Sb4 M2A 120.080(9) 7_565 5_556 ?
Ti4 Sb4 M2A 148.39(3) . 5_556 ?
M2B Sb4 M2A 0.00(3) 5_556 5_556 ?
Sb4 Sb4 Sb4 180.00(3) 7_565 7 ?
Ti4 Sb4 Sb4 119.914(11) . 7 ?
M2B Sb4 Sb4 59.920(9) 5_556 7 ?
M2A Sb4 Sb4 59.920(9) 5_556 7 ?
Sb4 Sb4 Ti1 119.032(11) 7_565 2_554 ?
Ti4 Sb4 Ti1 79.01(2) . 2_554 ?
M2B Sb4 Ti1 74.48(2) 5_556 2_554 ?
M2A Sb4 Ti1 74.48(2) 5_556 2_554 ?
Sb4 Sb4 Ti1 60.968(11) 7 2_554 ?
Sb4 Sb4 Ti5 62.737(17) 7_565 . ?
Ti4 Sb4 Ti5 81.95(4) . . ?
M2B Sb4 Ti5 72.69(3) 5_556 . ?
M2A Sb4 Ti5 72.69(3) 5_556 . ?
Sb4 Sb4 Ti5 117.263(17) 7 . ?
Ti1 Sb4 Ti5 68.86(3) 2_554 . ?
Sb4 Sb4 Yb 63.830(5) 7_565 6_556 ?
Ti4 Sb4 Yb 119.983(15) . 6_556 ?
M2B Sb4 Yb 79.672(15) 5_556 6_556 ?
M2A Sb4 Yb 79.672(15) 5_556 6_556 ?
Sb4 Sb4 Yb 116.170(5) 7 6_556 ?
Ti1 Sb4 Yb 150.82(2) 2_554 6_556 ?
Ti5 Sb4 Yb 90.81(3) . 6_556 ?
Sb4 Sb4 Yb 116.218(5) 7_565 2 ?
Ti4 Sb4 Yb 76.405(18) . 2 ?
M2B Sb4 Yb 121.263(12) 5_556 2 ?
M2A Sb4 Yb 121.263(12) 5_556 2 ?
Sb4 Sb4 Yb 63.782(5) 7 2 ?
Ti1 Sb4 Yb 92.599(19) 2_554 2 ?
Ti5 Sb4 Yb 153.91(4) . 2 ?
Yb Sb4 Yb 112.538(10) 6_556 2 ?
Ti5 Sb5 Ti4 142.68(11) 6_656 . ?
Ti5 Sb5 Ti3 76.11(6) 6_656 7_565 ?
Ti4 Sb5 Ti3 71.34(7) . 7_565 ?
Ti5 Sb5 Ti3 76.11(6) 6_656 . ?
Ti4 Sb5 Ti3 71.34(7) . . ?
Ti3 Sb5 Ti3 57.60(6) 7_565 . ?
Ti5 Sb5 Sb8 162.08(12) 6_656 . ?
Ti4 Sb5 Sb8 55.24(4) . . ?
Ti3 Sb5 Sb8 119.20(7) 7_565 . ?
Ti3 Sb5 Sb8 119.20(7) . . ?
Ti5 Sb5 M2B 74.89(4) 6_656 2_564 ?
Ti4 Sb5 M2B 110.87(4) . 2_564 ?
Ti3 Sb5 M2B 72.23(3) 7_565 2_564 ?
Ti3 Sb5 M2B 126.47(7) . 2_564 ?
Sb8 Sb5 M2B 99.92(4) . 2_564 ?
Ti5 Sb5 M2A 74.89(4) 6_656 2_564 ?
Ti4 Sb5 M2A 110.87(4) . 2_564 ?
Ti3 Sb5 M2A 72.23(3) 7_565 2_564 ?
Ti3 Sb5 M2A 126.47(7) . 2_564 ?
Sb8 Sb5 M2A 99.92(4) . 2_564 ?
M2B Sb5 M2A 0.00(3) 2_564 2_564 ?
Ti5 Sb5 M2A 74.89(4) 6_656 2_554 ?
Ti4 Sb5 M2A 110.87(4) . 2_554 ?
Ti3 Sb5 M2A 126.47(7) 7_565 2_554 ?
Ti3 Sb5 M2A 72.23(3) . 2_554 ?
Sb8 Sb5 M2A 99.92(4) . 2_554 ?
M2B Sb5 M2A 138.01(9) 2_564 2_554 ?
M2A Sb5 M2A 138.01(9) 2_564 2_554 ?
Ti5 Sb5 M2B 74.89(4) 6_656 2_554 ?
Ti4 Sb5 M2B 110.87(4) . 2_554 ?
Ti3 Sb5 M2B 126.47(7) 7_565 2_554 ?
Ti3 Sb5 M2B 72.23(3) . 2_554 ?
Sb8 Sb5 M2B 99.92(4) . 2_554 ?
M2B Sb5 M2B 138.01(9) 2_564 2_554 ?
M2A Sb5 M2B 138.01(9) 2_564 2_554 ?
M2A Sb5 M2B 0.00(3) 2_554 2_554 ?
Ti5 Sb5 Yb 101.12(9) 6_656 . ?
Ti4 Sb5 Yb 116.20(6) . . ?
Ti3 Sb5 Yb 150.84(4) 7_565 . ?
Ti3 Sb5 Yb 150.84(4) . . ?
Sb8 Sb5 Yb 60.96(5) . . ?
M2B Sb5 Yb 78.99(6) 2_564 . ?
M2A Sb5 Yb 78.99(6) 2_564 . ?
M2A Sb5 Yb 78.99(6) 2_554 . ?
M2B Sb5 Yb 78.99(6) 2_554 . ?
Ti5 Sb6 Ti3 84.04(7) 6_656 7_565 ?
Ti5 Sb6 Ti3 84.04(7) 6_656 . ?
Ti3 Sb6 Ti3 59.91(6) 7_565 . ?
Ti5 Sb6 M2B 81.37(4) 6_656 2_554 ?
Ti3 Sb6 M2B 133.34(8) 7_565 2_554 ?
Ti3 Sb6 M2B 74.59(3) . 2_554 ?
Ti5 Sb6 M2A 81.37(4) 6_656 2_554 ?
Ti3 Sb6 M2A 133.34(8) 7_565 2_554 ?
Ti3 Sb6 M2A 74.59(3) . 2_554 ?
M2B Sb6 M2A 0.00(3) 2_554 2_554 ?
Ti5 Sb6 M2B 81.37(4) 6_656 2_564 ?
Ti3 Sb6 M2B 74.59(3) 7_565 2_564 ?
Ti3 Sb6 M2B 133.34(8) . 2_564 ?
M2B Sb6 M2B 144.78(10) 2_554 2_564 ?
M2A Sb6 M2B 144.78(10) 2_554 2_564 ?
Ti5 Sb6 M2A 81.37(4) 6_656 2_564 ?
Ti3 Sb6 M2A 74.59(3) 7_565 2_564 ?
Ti3 Sb6 M2A 133.34(8) . 2_564 ?
M2B Sb6 M2A 144.78(10) 2_554 2_564 ?
M2A Sb6 M2A 144.78(10) 2_554 2_564 ?
M2B Sb6 M2A 0.00(3) 2_564 2_564 ?
Ti5 Sb6 Ti4 148.46(12) 6_656 . ?
Ti3 Sb6 Ti4 68.81(6) 7_565 . ?
Ti3 Sb6 Ti4 68.81(6) . . ?
M2B Sb6 Ti4 105.39(4) 2_554 . ?
M2A Sb6 Ti4 105.39(4) 2_554 . ?
M2B Sb6 Ti4 105.39(4) 2_564 . ?
M2A Sb6 Ti4 105.39(4) 2_564 . ?
Ti5 Sb6 Yb 106.28(10) 6_656 . ?
Ti3 Sb6 Yb 148.73(3) 7_565 . ?
Ti3 Sb6 Yb 148.73(3) . . ?
M2B Sb6 Yb 77.88(5) 2_554 . ?
M2A Sb6 Yb 77.88(5) 2_554 . ?
M2B Sb6 Yb 77.88(5) 2_564 . ?
M2A Sb6 Yb 77.88(5) 2_564 . ?
Ti4 Sb6 Yb 105.26(5) . . ?
Ti5 Sb7 Ti4 102.28(7) . . ?
Ti5 Sb7 Ti3 83.68(6) . 2_554 ?
Ti4 Sb7 Ti3 147.33(2) . 2_554 ?
Ti5 Sb7 Ti3 83.68(6) . 8_665 ?
Ti4 Sb7 Ti3 147.33(2) . 8_665 ?
Ti3 Sb7 Ti3 64.72(4) 2_554 8_665 ?
Ti5 Sb7 Ti1 80.50(3) . 2_554 ?
Ti4 Sb7 Ti1 81.10(3) . 2_554 ?
Ti3 Sb7 Ti1 68.09(3) 2_554 2_554 ?
Ti3 Sb7 Ti1 131.45(5) 8_665 2_554 ?
Ti5 Sb7 Ti1 80.50(3) . 2_564 ?
Ti4 Sb7 Ti1 81.10(3) . 2_564 ?
Ti3 Sb7 Ti1 131.45(5) 2_554 2_564 ?
Ti3 Sb7 Ti1 68.09(3) 8_665 2_564 ?
Ti1 Sb7 Ti1 150.47(6) 2_554 2_564 ?
Ti5 Sb7 Yb 153.16(7) . . ?
Ti4 Sb7 Yb 104.56(4) . . ?
Ti3 Sb7 Yb 73.75(3) 2_554 . ?
Ti3 Sb7 Yb 73.75(3) 8_665 . ?
Ti1 Sb7 Yb 103.59(3) 2_554 . ?
Ti1 Sb7 Yb 103.59(3) 2_564 . ?
Ti4 Sb8 Ti5 91.25(6) . . ?
Ti4 Sb8 Ti3 144.57(3) . 2_554 ?
Ti5 Sb8 Ti3 74.88(5) . 2_554 ?
Ti4 Sb8 Ti3 144.57(3) . 8_665 ?
Ti5 Sb8 Ti3 74.88(5) . 8_665 ?
Ti3 Sb8 Ti3 63.49(4) 2_554 8_665 ?
Ti4 Sb8 Sb5 57.41(6) . . ?
Ti5 Sb8 Sb5 148.65(9) . . ?
Ti3 Sb8 Sb5 130.08(5) 2_554 . ?
Ti3 Sb8 Sb5 130.08(5) 8_665 . ?
Ti4 Sb8 Ti1 79.00(3) . 2_554 ?
Ti5 Sb8 Ti1 71.68(3) . 2_554 ?
Ti3 Sb8 Ti1 65.76(3) 2_554 2_554 ?
Ti3 Sb8 Ti1 124.51(5) 8_665 2_554 ?
Sb5 Sb8 Ti1 99.53(4) . 2_554 ?
Ti4 Sb8 Ti1 79.00(3) . 2_564 ?
Ti5 Sb8 Ti1 71.68(3) . 2_564 ?
Ti3 Sb8 Ti1 124.51(5) 2_554 2_564 ?
Ti3 Sb8 Ti1 65.76(3) 8_665 2_564 ?
Sb5 Sb8 Ti1 99.53(4) . 2_564 ?
Ti1 Sb8 Ti1 136.40(5) 2_554 2_564 ?
Ti4 Sb8 Yb 117.51(5) . . ?
Ti5 Sb8 Yb 151.24(7) . . ?
Ti3 Sb8 Yb 80.76(3) 2_554 . ?
Ti3 Sb8 Yb 80.76(3) 8_665 . ?
Sb5 Sb8 Yb 60.10(6) . . ?
Ti1 Sb8 Yb 111.76(3) 2_554 . ?
Ti1 Sb8 Yb 111.76(3) 2_564 . ?

loop_
_geom_bond_atom_site_label_1
_geom_bond_atom_site_label_2
_geom_bond_distance
_geom_bond_site_symmetry_2
_geom_bond_publ_flag
Yb Sb5 3.088(3) . ?
Yb Sb8 3.1140(11) . ?
Yb Sb3 3.1348(2) 2_554 ?
Yb Sb3 3.1348(2) 2_564 ?
Yb Sb1 3.1528(5) 1_554 ?
Yb Sb6 3.218(3) . ?
Yb Sb4 3.2303(4) 4 ?
Yb Sb4 3.2303(4) 6_656 ?
Yb Sb4 3.2415(4) 2_554 ?
Yb Sb4 3.2415(4) 8_665 ?
Yb Sb7 3.5510(13) . ?
Ti1 Sb2 2.7213(10) . ?
Ti1 Sb1 2.7237(10) . ?
Ti1 Sb4 2.9509(9) 8_666 ?
Ti1 Sb4 2.9509(9) 2 ?
Ti1 Sb7 2.9543(4) 2 ?
Ti1 Sb7 2.9543(5) 2_565 ?
Ti1 Sb3 2.9882(11) . ?
Ti1 Sb8 3.0768(6) 2 ?
Ti1 Sb8 3.0768(6) 2_565 ?
M2A Sb2 2.8350(8) 6_557 ?
M2A Sb4 2.8573(7) 5_556 ?
M2A Sb4 2.8572(7) 3_556 ?
M2A Sb1 2.8793(8) . ?
M2A Sb3 2.9157(9) . ?
M2A Sb6 2.9972(9) 2_565 ?
M2A Sb6 2.9972(9) 2 ?
M2A Sb5 3.0599(10) 2_565 ?
M2A Sb5 3.0599(9) 2 ?
Ti3 Sb7 2.7345(13) 2 ?
Ti3 Sb1 2.7816(7) 2_554 ?
Ti3 Sb8 2.7817(13) 2 ?
Ti3 Ti3 2.7863(13) 7_565 ?
Ti3 Sb6 2.790(3) . ?
Ti3 Sb2 2.8846(8) 5_656 ?
Ti3 Sb2 2.8903(8) . ?
Ti3 Sb5 2.892(2) . ?
Ti3 Sb3 2.9049(8) . ?
Ti3 Ti3 2.9272(13) 7 ?
Ti4 Sb8 2.7161(17) . ?
Ti4 Sb7 2.7230(17) . ?
Ti4 Sb3 2.7854(10) . ?
Ti4 Sb5 2.785(3) . ?
Ti4 Sb4 2.8568(9) . ?
Ti4 Sb4 2.8568(9) 7_565 ?
Ti4 Sb1 3.0334(4) 2_564 ?
Ti4 Sb1 3.0334(4) 2_554 ?
Ti4 Sb6 3.058(2) . ?
Ti5 Sb7 2.296(2) . ?
Ti5 Sb6 2.391(3) 6_556 ?
Ti5 Sb5 2.753(2) 6_556 ?
Ti5 Sb8 2.765(2) . ?
Ti5 Sb2 2.832(2) 6_556 ?
Ti5 Sb2 3.1008(8) 2_554 ?
Ti5 Sb2 3.1008(8) 2_564 ?
Ti5 Sb4 3.1102(18) 7_565 ?
Ti5 Sb4 3.1102(18) . ?
Sb1 Ti3 2.7816(7) 2 ?
Sb1 Ti3 2.7816(7) 8_666 ?
Sb1 Ti4 3.0334(4) 2_565 ?
Sb1 Ti4 3.0334(4) 2 ?
Sb1 Yb 3.1528(5) 1_556 ?
Sb2 Ti5 2.832(2) 6_656 ?
Sb2 M2B 2.8350(8) 6_657 ?
Sb2 M2A 2.8350(8) 6_657 ?
Sb2 Ti3 2.8846(8) 3_656 ?
Sb2 Ti3 2.8846(8) 5_656 ?
Sb2 Ti3 2.8903(8) 7_565 ?
Sb2 Ti5 3.1008(8) 2_565 ?
Sb2 Ti5 3.1008(8) 2 ?
Sb2 Sb2 3.2903(4) 5_656 ?
Sb2 Sb2 3.2903(4) 5_666 ?
Sb3 Ti3 2.9049(8) 7_565 ?
Sb3 Yb 3.1348(2) 2 ?
Sb3 Yb 3.1348(2) 2_565 ?
Sb4 Sb4 2.8494(5) 7_565 ?
Sb4 M2B 2.8572(7) 5_556 ?
Sb4 M2A 2.8572(7) 5_556 ?
Sb4 Sb4 2.8641(5) 7 ?
Sb4 Ti1 2.9509(9) 2_554 ?
Sb4 Yb 3.2303(4) 6_556 ?
Sb4 Yb 3.2415(4) 2 ?
Sb5 Ti5 2.753(2) 6_656 ?
Sb5 Ti3 2.892(2) 7_565 ?
Sb5 Sb8 3.051(2) . ?
Sb5 M2B 3.0599(9) 2_564 ?
Sb5 M2A 3.0599(9) 2_564 ?
Sb5 M2A 3.0599(9) 2_554 ?
Sb5 M2B 3.0599(9) 2_554 ?
Sb6 Ti5 2.391(3) 6_656 ?
Sb6 Ti3 2.790(3) 7_565 ?
Sb6 M2B 2.9972(9) 2_554 ?
Sb6 M2A 2.9972(9) 2_554 ?
Sb6 M2B 2.9972(9) 2_564 ?
Sb6 M2A 2.9972(9) 2_564 ?
Sb7 Ti3 2.7345(13) 2_554 ?
Sb7 Ti3 2.7345(13) 8_665 ?
Sb7 Ti1 2.9543(4) 2_554 ?
Sb7 Ti1 2.9543(4) 2_564 ?
Sb8 Ti3 2.7817(13) 2_554 ?
Sb8 Ti3 2.7817(13) 8_665 ?
Sb8 Ti1 3.0768(6) 2_554 ?
Sb8 Ti1 3.0768(6) 2_564 ?
